data_7155074
loop_
_publ_author_name
'Smetanin, Ilia A.'
'Novikov, Mikhail S.'
'Agafonova, Anastasiya V.'
'Rostovskii, Nikolai V.'
'Khlebnikov, Alexander F.'
'Kudryavtsev, Igor V.'
'Terpilowski, Maxim A.'
'Serebriakova, Maria K.'
'Trulioff, Andrey S.'
'Goncharov, Nikolay V.'

_publ_section_title
;
 A novel strategy for the synthesis of thermally stable and
 apoptosis-inducing 2,3-dihydroazetes.
;
_journal_issue 19
_journal_name_full 'Organic &amp; biomolecular chemistry'
_journal_page_first 4479
_journal_page_last 4487
_journal_paper_doi 10.1039/c6ob00588h
_journal_volume 14
_journal_year 2016
_chemical_formula_moiety 'C16 H20 N O8 P'
_chemical_formula_sum 'C16 H20 N O8 P'
_chemical_formula_weight 385.30
_chemical_name_systematic
;
 ? 
;
_space_group_crystal_system triclinic
_space_group_IT_number 2
_space_group_name_Hall '-P 1'
_space_group_name_H-M_alt 'P -1'
_symmetry_space_group_name_Hall '-P 1'
_symmetry_space_group_name_H-M 'P -1'
_atom_sites_solution_hydrogens geom
_atom_sites_solution_primary direct
_atom_sites_solution_secondary difmap
_audit_creation_date 2015-06-19
_audit_creation_method
;
  Olex2 1.2-ac2
  (compiled 2012.03.27 svn.r2268, GUI svn.r4156)
;
_audit_update_record
;
2016-01-26 deposited with the CCDC.
2016-04-11 downloaded from the CCDC.
;
_cell_angle_alpha 78.735(8)
_cell_angle_beta 81.657(7)
_cell_angle_gamma 85.426(7)
_cell_formula_units_Z 2
_cell_length_a 8.8135(7)
_cell_length_b 9.3935(9)
_cell_length_c 11.2015(10)
_cell_measurement_reflns_used 4342
_cell_measurement_temperature 100(2)
_cell_measurement_theta_max 32.9770
_cell_measurement_theta_min 3.1290
_cell_volume 898.61(14)
_computing_cell_refinement
;
CrysAlisPro, Agilent Technologies,
Version 1.171.36.32 (release 02-08-2013 CrysAlis171 .NET)
(compiled Aug  2 2013,16:46:58)
;
_computing_data_collection
;
CrysAlisPro, Agilent Technologies,
Version 1.171.36.32 (release 02-08-2013 CrysAlis171 .NET)
(compiled Aug  2 2013,16:46:58)
;
_computing_data_reduction
;
CrysAlisPro, Agilent Technologies,
Version 1.171.36.32 (release 02-08-2013 CrysAlis171 .NET)
(compiled Aug  2 2013,16:46:58)
;
_computing_molecular_graphics
;
O. V. Dolomanov, L. J. Bourhis, R. J. Gildea, J. A. K. Howard and H. Puschmann,
OLEX2: a complete structure solution, refinement and analysis program.
J. Appl. Cryst. (2009). 42, 339-341.
;
_computing_publication_material
;
O. V. Dolomanov, L. J. Bourhis, R. J. Gildea, J. A. K. Howard and H. Puschmann,
OLEX2: a complete structure solution, refinement and analysis program.
J. Appl. Cryst. (2009). 42, 339-341.
;
_computing_structure_refinement
;
SHELXL, G.M. Sheldrick, Acta Cryst.
(2008). A64, 112-122
;
_computing_structure_solution
;
SHELXS, G.M. Sheldrick, Acta Cryst.
(2008). A64, 112-122
;
_diffrn_ambient_temperature 100(2)
_diffrn_detector_area_resol_mean 16.2096
_diffrn_measured_fraction_theta_full 0.9993
_diffrn_measured_fraction_theta_max 0.9993
_diffrn_measurement_details
;
  1 omega  -90.00  -64.00   1.0000   15.0000
omega____ theta____ kappa____ phi______ frames
    -      -28.2751 -178.0000 -120.0000 26

  2 omega  -98.00   24.00   1.0000   15.0000
omega____ theta____ kappa____ phi______ frames
    -      -28.2751    0.0000  120.0000 122

  3 omega   -1.00   99.00   1.0000   15.0000
omega____ theta____ kappa____ phi______ frames
    -       29.2126   77.0000   90.0000 100

  4 omega  -10.00   71.00   1.0000   15.0000
omega____ theta____ kappa____ phi______ frames
    -       29.2126  -99.0000 -180.0000 81

  5 omega  -23.00   69.00   1.0000   15.0000
omega____ theta____ kappa____ phi______ frames
    -       29.2126  -99.0000  -30.0000 92

  6 omega   60.00   93.00   1.0000   15.0000
omega____ theta____ kappa____ phi______ frames
    -       29.2126 -178.0000  -30.0000 33

  7 omega  -93.00  -68.00   1.0000   15.0000
omega____ theta____ kappa____ phi______ frames
    -      -28.2751  -77.0000  -30.0000 25
;
_diffrn_measurement_device_type 'Xcalibur, Eos'
_diffrn_measurement_method '\w scans'
_diffrn_orient_matrix_UB_11 0.0625685000
_diffrn_orient_matrix_UB_12 -0.0136386000
_diffrn_orient_matrix_UB_13 0.0347037000
_diffrn_orient_matrix_UB_21 -0.0397337000
_diffrn_orient_matrix_UB_22 -0.0563337000
_diffrn_orient_matrix_UB_23 0.0412339000
_diffrn_orient_matrix_UB_31 0.0337819000
_diffrn_orient_matrix_UB_32 -0.0508446000
_diffrn_orient_matrix_UB_33 -0.0365876000
_diffrn_radiation_monochromator graphite
_diffrn_radiation_type 'Mo K\a'
_diffrn_radiation_wavelength 0.7107
_diffrn_reflns_av_R_equivalents 0.0267
_diffrn_reflns_av_unetI/netI 0.0387
_diffrn_reflns_limit_h_max 11
_diffrn_reflns_limit_h_min -11
_diffrn_reflns_limit_k_max 12
_diffrn_reflns_limit_k_min -11
_diffrn_reflns_limit_l_max 14
_diffrn_reflns_limit_l_min -14
_diffrn_reflns_number 8555
_diffrn_reflns_theta_full 27.50
_diffrn_reflns_theta_max 27.50
_diffrn_reflns_theta_min 2.62
_diffrn_source 'Enhance (Mo) X-ray Source'
_exptl_absorpt_coefficient_mu 0.197
_exptl_absorpt_correction_T_max 1.00000
_exptl_absorpt_correction_T_min 0.99063
_exptl_absorpt_correction_type multi-scan
_exptl_absorpt_process_details
;
CrysAlisPro, Agilent Technologies,
Version 1.171.36.32 (release 02-08-2013 CrysAlis171 .NET)
(compiled Aug  2 2013,16:46:58)
Empirical absorption correction using spherical harmonics,
 implemented in SCALE3 ABSPACK scaling algorithm.
;
_exptl_crystal_colour colorless
_exptl_crystal_density_diffrn 1.424
_exptl_crystal_density_method 'not measured'
_exptl_crystal_description tables
_exptl_crystal_F_000 404
_exptl_crystal_size_max 0.36
_exptl_crystal_size_mid 0.24
_exptl_crystal_size_min 0.08
_refine_diff_density_max 0.588
_refine_diff_density_min -0.466
_refine_diff_density_rms 0.054
_refine_ls_extinction_method none
_refine_ls_goodness_of_fit_ref 1.030
_refine_ls_hydrogen_treatment mixed
_refine_ls_matrix_type full
_refine_ls_number_parameters 240
_refine_ls_number_reflns 4127
_refine_ls_number_restraints 0
_refine_ls_restrained_S_all 1.030
_refine_ls_R_factor_all 0.0460
_refine_ls_R_factor_gt 0.0377
_refine_ls_shift/su_max 0.000
_refine_ls_shift/su_mean 0.000
_refine_ls_structure_factor_coef Fsqd
_refine_ls_weighting_details 'calc w=1/[\s^2^(Fo^2^)+(0.0422P)^2^+0.4440P] where P=(Fo^2^+2Fc^2^)/3'
_refine_ls_weighting_scheme calc
_refine_ls_wR_factor_gt 0.0924
_refine_ls_wR_factor_ref 0.0982
_reflns_number_gt 3510
_reflns_number_total 4127
_reflns_threshold_expression >2sigma(I)
_cod_data_source_file c6ob00588h2.cif
_cod_data_source_block smi9
_cod_depositor_comments 'Adding full bibliography for 7155074--7155075.cif.'
_cod_original_cell_volume 898.60(14)
_cod_database_code 7155074
_chemical_oxdiff_formula 'C16 H20 N1 o8 p1'
_reflns_odcompleteness_completeness 99.93
_reflns_odcompleteness_iscentric 1
_reflns_odcompleteness_theta 31.44

loop_
_space_group_symop_id
_space_group_symop_operation_xyz
1 'x, y, z'
2 '-x, -y, -z'

loop_
_atom_site_label
_atom_site_type_symbol
_atom_site_fract_x
_atom_site_fract_y
_atom_site_fract_z
_atom_site_U_iso_or_equiv
_atom_site_adp_type
_atom_site_occupancy
_atom_site_symmetry_multiplicity
_atom_site_calc_flag
_atom_site_refinement_flags
P1 P 0.74537(4) 0.23846(4) 0.11955(3) 0.01423(11) Uani 1 1 d .
O4 O 0.57684(12) 0.30204(12) 0.15204(10) 0.0190(2) Uani 1 1 d .
O7 O 1.01530(12) 0.24159(12) 0.44973(10) 0.0165(2) Uani 1 1 d .
O2 O 0.97811(12) -0.01861(12) 0.27442(10) 0.0169(2) Uani 1 1 d .
O3 O 0.75699(14) 0.11102(13) 0.06061(10) 0.0225(3) Uani 1 1 d .
O6 O 1.02995(13) 0.47526(12) 0.35278(10) 0.0189(2) Uani 1 1 d .
O5 O 0.83339(13) 0.37464(12) 0.04919(10) 0.0185(2) Uani 1 1 d .
O1 O 1.09755(12) 0.18890(13) 0.19482(10) 0.0194(2) Uani 1 1 d .
O8 O 0.33775(13) 0.34687(12) 0.84749(10) 0.0191(2) Uani 1 1 d .
N1 N 0.71573(14) 0.12838(14) 0.36673(11) 0.0128(3) Uani 1 1 d .
C4 C 0.61372(16) 0.26394(16) 0.53336(13) 0.0124(3) Uani 1 1 d .
C7 C 0.42763(17) 0.31182(17) 0.74681(13) 0.0140(3) Uani 1 1 d .
C1 C 0.82796(16) 0.20264(16) 0.26367(13) 0.0121(3) Uani 1 1 d .
C11 C 0.98473(17) 0.12463(16) 0.24129(13) 0.0137(3) Uani 1 1 d .
C2 C 0.82019(17) 0.33594(16) 0.33090(13) 0.0129(3) Uani 1 1 d .
H2 H 0.7715 0.4244 0.2871 0.015 Uiso 1 1 calc R
C3 C 0.70772(16) 0.24045(16) 0.42034(13) 0.0121(3) Uani 1 1 d .
C15 C 0.96657(17) 0.36225(16) 0.37737(13) 0.0132(3) Uani 1 1 d .
C6 C 0.53934(18) 0.40934(17) 0.69011(14) 0.0164(3) Uani 1 1 d .
H6 H 0.5517 0.4902 0.7235 0.020 Uiso 1 1 calc R
C9 C 0.50404(17) 0.16605(17) 0.59296(13) 0.0146(3) Uani 1 1 d .
H9 H 0.4933 0.0839 0.5608 0.017 Uiso 1 1 calc R
C16 C 1.16188(18) 0.24699(19) 0.49240(15) 0.0197(3) Uani 1 1 d .
H16A H 1.2376 0.2787 0.4235 0.029 Uiso 1 1 calc R
H16B H 1.1927 0.1520 0.5338 0.029 Uiso 1 1 calc R
H16C H 1.1525 0.3139 0.5482 0.029 Uiso 1 1 calc R
C12 C 1.12211(19) -0.10054(19) 0.24774(16) 0.0227(4) Uani 1 1 d .
H12A H 1.1523 -0.0854 0.1605 0.034 Uiso 1 1 calc R
H12B H 1.1089 -0.2021 0.2789 0.034 Uiso 1 1 calc R
H12C H 1.2002 -0.0681 0.2862 0.034 Uiso 1 1 calc R
C5 C 0.63156(17) 0.38575(17) 0.58436(14) 0.0157(3) Uani 1 1 d .
H5 H 0.7059 0.4509 0.5467 0.019 Uiso 1 1 calc R
C8 C 0.41077(17) 0.18815(17) 0.69887(14) 0.0153(3) Uani 1 1 d .
H8 H 0.3380 0.1218 0.7376 0.018 Uiso 1 1 calc R
C13 C 0.4491(2) 0.2077(2) 0.17158(19) 0.0312(4) Uani 1 1 d .
H13A H 0.4535 0.1598 0.1028 0.047 Uiso 1 1 calc R
H13B H 0.3541 0.2646 0.1798 0.047 Uiso 1 1 calc R
H13C H 0.4553 0.1363 0.2450 0.047 Uiso 1 1 calc R
C10 C 0.2068(2) 0.2613(2) 0.89562(16) 0.0243(4) Uani 1 1 d .
H10A H 0.1446 0.2627 0.8317 0.036 Uiso 1 1 calc R
H10B H 0.1473 0.3010 0.9614 0.036 Uiso 1 1 calc R
H10C H 0.2409 0.1629 0.9259 0.036 Uiso 1 1 calc R
C14 C 0.7951(2) 0.44568(19) -0.07064(15) 0.0271(4) Uani 1 1 d .
H14A H 0.7986 0.3749 -0.1224 0.041 Uiso 1 1 calc R
H14B H 0.8676 0.5180 -0.1070 0.041 Uiso 1 1 calc R
H14C H 0.6936 0.4912 -0.0617 0.041 Uiso 1 1 calc R

loop_
_atom_site_aniso_label
_atom_site_aniso_U_11
_atom_site_aniso_U_22
_atom_site_aniso_U_33
_atom_site_aniso_U_23
_atom_site_aniso_U_13
_atom_site_aniso_U_12
P1 0.0158(2) 0.0145(2) 0.01249(19) -0.00194(15) -0.00244(14) -0.00175(15)
O4 0.0133(5) 0.0208(6) 0.0223(6) -0.0014(5) -0.0028(4) -0.0026(4)
O7 0.0144(5) 0.0176(6) 0.0172(5) 0.0006(4) -0.0050(4) -0.0035(4)
O2 0.0152(5) 0.0142(5) 0.0193(5) -0.0017(4) 0.0006(4) 0.0024(4)
O3 0.0309(7) 0.0198(6) 0.0192(6) -0.0067(5) -0.0079(5) 0.0002(5)
O6 0.0206(6) 0.0165(6) 0.0195(5) -0.0013(4) -0.0011(4) -0.0073(4)
O5 0.0201(6) 0.0197(6) 0.0140(5) 0.0011(4) -0.0014(4) -0.0025(5)
O1 0.0142(5) 0.0213(6) 0.0211(6) -0.0029(5) 0.0027(4) -0.0036(4)
O8 0.0215(6) 0.0202(6) 0.0152(5) -0.0064(4) 0.0050(4) -0.0037(5)
N1 0.0111(6) 0.0150(6) 0.0115(6) -0.0014(5) 0.0009(4) -0.0021(5)
C4 0.0116(6) 0.0137(7) 0.0120(7) -0.0022(6) -0.0022(5) 0.0004(5)
C7 0.0139(7) 0.0168(7) 0.0106(7) -0.0023(6) -0.0010(5) 0.0022(6)
C1 0.0123(7) 0.0122(7) 0.0111(6) -0.0021(5) 0.0007(5) -0.0017(5)
C11 0.0148(7) 0.0157(7) 0.0106(6) -0.0029(6) -0.0013(5) -0.0005(6)
C2 0.0135(7) 0.0118(7) 0.0128(7) -0.0015(5) -0.0008(5) -0.0016(5)
C3 0.0098(6) 0.0131(7) 0.0127(7) 0.0003(5) -0.0026(5) -0.0015(5)
C15 0.0136(7) 0.0140(7) 0.0120(6) -0.0039(6) 0.0019(5) -0.0026(6)
C6 0.0189(7) 0.0150(7) 0.0167(7) -0.0062(6) -0.0017(6) -0.0023(6)
C9 0.0154(7) 0.0145(7) 0.0149(7) -0.0050(6) -0.0020(6) -0.0016(6)
C16 0.0150(7) 0.0227(8) 0.0214(8) -0.0002(7) -0.0061(6) -0.0043(6)
C12 0.0188(8) 0.0222(9) 0.0242(8) -0.0031(7) -0.0005(6) 0.0083(7)
C5 0.0146(7) 0.0145(7) 0.0172(7) -0.0014(6) -0.0001(6) -0.0043(6)
C8 0.0136(7) 0.0162(7) 0.0154(7) -0.0019(6) 0.0000(6) -0.0031(6)
C13 0.0169(8) 0.0344(11) 0.0413(11) -0.0005(9) -0.0060(7) -0.0084(7)
C10 0.0250(9) 0.0260(9) 0.0206(8) -0.0081(7) 0.0102(7) -0.0077(7)
C14 0.0438(11) 0.0203(9) 0.0150(8) 0.0024(7) -0.0047(7) -0.0017(8)

loop_
_atom_type_symbol
_atom_type_description
_atom_type_scat_dispersion_real
_atom_type_scat_dispersion_imag
_atom_type_scat_source
C C 0.0033 0.0016 'International Tables Vol C Tables 4.2.6.8 and 6.1.1.4'
H H 0.0000 0.0000 'International Tables Vol C Tables 4.2.6.8 and 6.1.1.4'
N N 0.0061 0.0033 'International Tables Vol C Tables 4.2.6.8 and 6.1.1.4'
O O 0.0106 0.0060 'International Tables Vol C Tables 4.2.6.8 and 6.1.1.4'
P P 0.1023 0.0942 'International Tables Vol C Tables 4.2.6.8 and 6.1.1.4'

loop_
_geom_angle_atom_site_label_1
_geom_angle_atom_site_label_2
_geom_angle_atom_site_label_3
_geom_angle
O4 P1 C1 105.41(6)
O3 P1 O4 114.98(7)
O3 P1 O5 117.59(7)
O3 P1 C1 112.86(7)
O5 P1 O4 103.61(6)
O5 P1 C1 100.70(6)
C13 O4 P1 119.56(11)
C15 O7 C16 116.13(12)
C11 O2 C12 114.85(12)
C14 O5 P1 119.15(11)
C7 O8 C10 116.88(12)
C3 N1 C1 90.21(11)
C9 C4 C3 120.58(13)
C9 C4 C5 118.76(13)
C5 C4 C3 120.66(13)
O8 C7 C6 115.97(13)
O8 C7 C8 123.64(14)
C6 C7 C8 120.38(13)
P1 C1 C3 121.91(9)
N1 C1 P1 110.42(9)
N1 C1 C11 116.66(12)
N1 C1 C2 89.30(10)
N1 C1 C3 40.80(7)
C11 C1 P1 107.80(9)
C11 C1 C2 116.63(12)
C11 C1 C3 129.77(11)
C2 C1 P1 115.26(10)
C2 C1 C3 48.50(8)
O2 C11 C1 111.98(12)
O1 C11 O2 125.81(14)
O1 C11 C1 122.16(14)
C1 C2 H2 113.4
C3 C2 C1 80.34(10)
C3 C2 H2 113.4
C15 C2 C1 115.86(12)
C15 C2 H2 113.4
C15 C2 C3 116.44(12)
N1 C3 C4 128.60(14)
N1 C3 C1 48.98(8)
N1 C3 C2 100.12(12)
C4 C3 C1 177.07(12)
C4 C3 C2 131.27(13)
C2 C3 C1 51.15(8)
O7 C15 C2 110.09(12)
O6 C15 O7 124.94(14)
O6 C15 C2 124.97(14)
C7 C6 H6 120.0
C5 C6 C7 119.98(14)
C5 C6 H6 120.0
C4 C9 H9 119.2
C8 C9 C4 121.55(14)
C8 C9 H9 119.2
O7 C16 H16A 109.5
O7 C16 H16B 109.5
O7 C16 H16C 109.5
H16A C16 H16B 109.5
H16A C16 H16C 109.5
H16B C16 H16C 109.5
O2 C12 H12A 109.5
O2 C12 H12B 109.5
O2 C12 H12C 109.5
H12A C12 H12B 109.5
H12A C12 H12C 109.5
H12B C12 H12C 109.5
C4 C5 H5 119.8
C6 C5 C4 120.38(14)
C6 C5 H5 119.8
C7 C8 H8 120.5
C9 C8 C7 118.92(14)
C9 C8 H8 120.5
O4 C13 H13A 109.5
O4 C13 H13B 109.5
O4 C13 H13C 109.5
H13A C13 H13B 109.5
H13A C13 H13C 109.5
H13B C13 H13C 109.5
O8 C10 H10A 109.5
O8 C10 H10B 109.5
O8 C10 H10C 109.5
H10A C10 H10B 109.5
H10A C10 H10C 109.5
H10B C10 H10C 109.5
O5 C14 H14A 109.5
O5 C14 H14B 109.5
O5 C14 H14C 109.5
H14A C14 H14B 109.5
H14A C14 H14C 109.5
H14B C14 H14C 109.5

loop_
_geom_bond_atom_site_label_1
_geom_bond_atom_site_label_2
_geom_bond_distance
P1 O4 1.5754(12)
P1 O3 1.4659(12)
P1 O5 1.5641(12)
P1 C1 1.8273(15)
O4 C13 1.454(2)
O7 C15 1.3381(18)
O7 C16 1.4488(18)
O2 C11 1.3277(18)
O2 C12 1.4548(18)
O6 C15 1.2044(18)
O5 C14 1.4515(19)
O1 C11 1.2029(18)
O8 C7 1.3609(17)
O8 C10 1.4381(19)
N1 C1 1.5039(18)
N1 C3 1.3025(19)
C4 C3 1.454(2)
C4 C9 1.393(2)
C4 C5 1.404(2)
C7 C6 1.395(2)
C7 C8 1.398(2)
C1 C11 1.523(2)
C1 C2 1.575(2)
C1 C3 1.993(2)
C2 H2 0.9800
C2 C3 1.514(2)
C2 C15 1.514(2)
C6 H6 0.9300
C6 C5 1.381(2)
C9 H9 0.9300
C9 C8 1.383(2)
C16 H16A 0.9600
C16 H16B 0.9600
C16 H16C 0.9600
C12 H12A 0.9600
C12 H12B 0.9600
C12 H12C 0.9600
C5 H5 0.9300
C8 H8 0.9300
C13 H13A 0.9600
C13 H13B 0.9600
C13 H13C 0.9600
C10 H10A 0.9600
C10 H10B 0.9600
C10 H10C 0.9600
C14 H14A 0.9600
C14 H14B 0.9600
C14 H14C 0.9600

loop_
_geom_torsion_atom_site_label_1
_geom_torsion_atom_site_label_2
_geom_torsion_atom_site_label_3
_geom_torsion_atom_site_label_4
_geom_torsion
P1 C1 C11 O2 -96.22(12)
P1 C1 C11 O1 81.35(15)
P1 C1 C2 C3 111.27(11)
P1 C1 C2 C15 -133.92(11)
P1 C1 C3 N1 84.71(12)
P1 C1 C3 C4 50(2)
P1 C1 C3 C2 -96.92(12)
O4 P1 O5 C14 -67.56(13)
O4 P1 C1 N1 45.06(11)
O4 P1 C1 C11 173.56(10)
O4 P1 C1 C2 -54.22(11)
O4 P1 C1 C3 1.09(12)
O3 P1 O4 C13 25.25(14)
O3 P1 O5 C14 60.52(14)
O3 P1 C1 N1 -81.21(11)
O3 P1 C1 C11 47.29(12)
O3 P1 C1 C2 179.51(10)
O3 P1 C1 C3 -125.18(10)
O5 P1 O4 C13 154.93(12)
O5 P1 C1 N1 152.55(10)
O5 P1 C1 C11 -78.95(11)
O5 P1 C1 C2 53.27(11)
O5 P1 C1 C3 108.58(10)
O8 C7 C6 C5 -177.30(13)
O8 C7 C8 C9 177.25(14)
N1 C1 C11 O2 28.63(17)
N1 C1 C11 O1 -153.81(14)
N1 C1 C2 C3 -1.06(10)
N1 C1 C2 C15 113.74(13)
N1 C1 C3 C4 -35(2)
N1 C1 C3 C2 178.37(15)
C4 C9 C8 C7 0.0(2)
C7 C6 C5 C4 0.0(2)
C1 P1 O4 C13 -99.71(13)
C1 P1 O5 C14 -176.47(12)
C1 N1 C3 C4 177.85(15)
C1 N1 C3 C2 -1.29(12)
C1 C2 C3 N1 1.25(11)
C1 C2 C3 C4 -177.85(15)
C1 C2 C15 O7 -54.48(16)
C1 C2 C15 O6 125.50(16)
C11 C1 C2 C3 -120.79(13)
C11 C1 C2 C15 -5.99(18)
C11 C1 C3 N1 -85.95(16)
C11 C1 C3 C4 -121(2)
C11 C1 C3 C2 92.42(16)
C2 C1 C11 O2 132.30(13)
C2 C1 C11 O1 -50.13(19)
C2 C1 C3 N1 -178.37(15)
C2 C1 C3 C4 147(2)
C3 N1 C1 P1 -115.58(10)
C3 N1 C1 C11 120.91(13)
C3 N1 C1 C2 1.22(11)
C3 C4 C9 C8 -178.37(14)
C3 C4 C5 C6 178.41(14)
C3 C1 C11 O2 75.46(17)
C3 C1 C11 O1 -106.97(17)
C3 C1 C2 C15 114.80(14)
C3 C2 C15 O7 37.40(17)
C3 C2 C15 O6 -142.62(15)
C15 C2 C3 N1 -112.93(13)
C15 C2 C3 C4 68.0(2)
C15 C2 C3 C1 -114.18(14)
C6 C7 C8 C9 -1.5(2)
C9 C4 C3 N1 -6.7(2)
C9 C4 C3 C1 27(3)
C9 C4 C3 C2 172.18(14)
C9 C4 C5 C6 -1.5(2)
C16 O7 C15 O6 -5.1(2)
C16 O7 C15 C2 174.85(12)
C12 O2 C11 O1 -1.5(2)
C12 O2 C11 C1 175.99(12)
C5 C4 C3 N1 173.42(14)
C5 C4 C3 C1 -153(2)
C5 C4 C3 C2 -7.7(2)
C5 C4 C9 C8 1.5(2)
C8 C7 C6 C5 1.5(2)
C10 O8 C7 C6 170.33(14)
C10 O8 C7 C8 -8.5(2)
